data_4074838
loop_
_publ_author_name
'Knijnenburg, Quinten'
'Smits, Jan M. M.'
'Budzelaar, Peter H. M.'

_publ_contact_author
;
        Drs. Q. Knijnenburg
        Molecular Materials Department
        Institute for Molecules and Materials
        Radboud University Nijmegen
        Toernooiveld 1
        6525 ED  Nijmegen
        The Netherlands
;
_publ_section_title
;
 Reaction of the Diimine Pyridine Ligand with Aluminum Alkyls:&#x00A0; An
 Unexpectedly Complex Reaction
;
_journal_issue 4
_journal_name_full Organometallics
_journal_page_first 1036
_journal_paper_doi 10.1021/om050936m
_journal_volume 25
_journal_year 2006
_chemical_formula_sum 'C46.5 H64 Al N3'
_chemical_formula_weight 691.99
_chemical_name_systematic
;
 ?
;
_space_group_IT_number 2
_symmetry_cell_setting triclinic
_symmetry_space_group_name_Hall '-P 1'
_symmetry_space_group_name_H-M 'P -1'
_atom_sites_solution_hydrogens geom
_atom_sites_solution_primary direct
_atom_sites_solution_secondary difmap
_audit_creation_date 2005-04-26
_audit_creation_method 'SHELXL, adapted and expanded'
_cell_angle_alpha 100.973(6)
_cell_angle_beta 99.380(5)
_cell_angle_gamma 104.004(5)
_cell_formula_units_Z 2
_cell_length_a 9.6818(6)
_cell_length_b 10.8761(7)
_cell_length_c 21.6405(17)
_cell_measurement_reflns_used 42
_cell_measurement_temperature 208(2)
_cell_measurement_theta_max 25.000
_cell_measurement_theta_min 2.220
_cell_volume 2117.7(3)
_computing_data_collection
;
Nonius "Collect" program suite (Nonius, 1999)
;
_computing_data_reduction
;
Nonius "EvalCCD" program suite (Duisenberg, 1998)
;
_computing_molecular_graphics
;
PLATON (Spek, 2003)
;
_computing_structure_refinement 'SHELXL-97 (Sheldrick, 1997)'
_computing_structure_solution
;
DIRDIF (Beurskens et al., 1996),
PATTY (Beurskens et al., 1987)
;
_diffrn_ambient_temperature 208(2)
_diffrn_detector_area_resol_mean 18.4
_diffrn_measured_fraction_theta_full 0.996
_diffrn_measured_fraction_theta_max 0.996
_diffrn_measurement_device 'Nonius KappaCCD'
_diffrn_measurement_method 'area detector \f and \w scan'
_diffrn_radiation_monochromator graphite
_diffrn_radiation_source 'fine-focus sealed tube'
_diffrn_radiation_type MoK\a
_diffrn_radiation_wavelength 0.71073
_diffrn_reflns_av_R_equivalents 0.0474
_diffrn_reflns_av_sigmaI/netI 0.0622
_diffrn_reflns_limit_h_max 11
_diffrn_reflns_limit_h_min -11
_diffrn_reflns_limit_k_max 12
_diffrn_reflns_limit_k_min -12
_diffrn_reflns_limit_l_max 25
_diffrn_reflns_limit_l_min -25
_diffrn_reflns_number 25674
_diffrn_reflns_theta_full 25.00
_diffrn_reflns_theta_max 25.00
_diffrn_reflns_theta_min 2.22
_diffrn_standards_decay_% 0.000
_diffrn_standards_interval_time 0
_diffrn_standards_number 0
_exptl_absorpt_coefficient_mu 0.081
_exptl_absorpt_correction_T_max 1.000
_exptl_absorpt_correction_T_min 1.000
_exptl_absorpt_correction_type multi-scan
_exptl_absorpt_process_details 'SADABS multiscan (Sheldrick, 1996)'
_exptl_crystal_colour 'translucent brown-red'
_exptl_crystal_density_diffrn 1.085
_exptl_crystal_density_method 'not measured'
_exptl_crystal_description 'rough fragment'
_exptl_crystal_F_000 754
_exptl_crystal_size_max 0.31
_exptl_crystal_size_mid 0.31
_exptl_crystal_size_min 0.22
_refine_diff_density_max 0.782
_refine_diff_density_min -0.371
_refine_diff_density_rms 0.050
_refine_ls_extinction_method none
_refine_ls_goodness_of_fit_all 1.032
_refine_ls_goodness_of_fit_ref 1.032
_refine_ls_hydrogen_treatment mixed
_refine_ls_matrix_type full
_refine_ls_number_parameters 483
_refine_ls_number_reflns 7437
_refine_ls_number_restraints 15
_refine_ls_restrained_S_all 1.051
_refine_ls_R_factor_all 0.1220
_refine_ls_R_factor_gt 0.0701
_refine_ls_R_factor_obs 0.0701
_refine_ls_shift/esd_max 0.000
_refine_ls_shift/esd_mean 0.000
_refine_ls_shift/su_max 0.000
_refine_ls_shift/su_mean 0.000
_refine_ls_structure_factor_coef Fsqd
_refine_ls_weighting_details
;
w=1/[\s^2^(Fo^2^)+(0.0633P)^2^+2.4332P] where P=(Fo^2^+2Fc^2^)/3
;
_refine_ls_weighting_scheme calc
_refine_ls_wR_factor_all 0.1802
_refine_ls_wR_factor_gt 0.1544
_refine_ls_wR_factor_obs 0.1544
_refine_ls_wR_factor_ref 0.1802
_reflns_number_gt 4772
_reflns_number_observed 4772
_reflns_number_total 7437
_reflns_observed_criterion >2sigma(I)
_reflns_threshold_expression >2sigma(I)
_cod_data_source_file om050936msi20051031_103330.cif
_cod_data_source_block KWIN19
_cod_depositor_comments
;
The following automatic conversions were performed:
'_publ_contact_autor' tag replaced with '_publ_contact_author'.

Automatic conversion script
Id: cif_correct_tags 1440 2010-10-19 06:21:57Z saulius 

The following automatic conversions were performed:

'_geom_bond_publ_flag' value 'Y' changed to 'y' according to
/home/saulius/struct/CIF-dictionaries/cif_core.dic dictionary named
'cif_core.dic' version 2.4.1 from 2010-06-29 (63
times).

'_geom_angle_publ_flag' value 'Y' changed to 'y' according
to /home/saulius/struct/CIF-dictionaries/cif_core.dic dictionary
named 'cif_core.dic' version 2.4.1 from 2010-06-29 (105 times).

Automatic conversion script
Id: cif_fix_values 1715 2011-07-08 13:25:40Z adriana 
;
_cod_original_formula_sum 'C46.50 H64 Al N3'
_cod_database_code 4074838

loop_
_symmetry_equiv_pos_as_xyz
'x, y, z'
'-x, -y, -z'

loop_
_atom_site_label
_atom_site_type_symbol
_atom_site_fract_x
_atom_site_fract_y
_atom_site_fract_z
_atom_site_U_iso_or_equiv
_atom_site_adp_type
_atom_site_occupancy
_atom_site_calc_flag
_atom_site_refinement_flags
Al1 Al 0.20952(10) 0.27412(9) 0.21580(5) 0.0291(2) Uani 1 d .
C41 C 0.0589(4) 0.3639(4) 0.19849(18) 0.0435(9) Uani 1 d .
H41A H -0.0262 0.3242 0.2136 0.065 Uiso 1 calc R
H41B H 0.0318 0.3564 0.1525 0.065 Uiso 1 calc R
H41C H 0.0969 0.4553 0.2209 0.065 Uiso 1 calc R
C51 C 0.1799(4) 0.1089(3) 0.15150(16) 0.0421(8) Uani 1 d .
H51A H 0.2391 0.0582 0.1691 0.063 Uiso 1 calc R
H51B H 0.2082 0.1282 0.1126 0.063 Uiso 1 calc R
H51C H 0.0778 0.0594 0.1412 0.063 Uiso 1 calc R
N1 N 0.4304(3) 0.3194(2) 0.24480(12) 0.0275(6) Uani 1 d .
N2 N 0.3417(3) 0.4123(2) 0.14633(12) 0.0293(6) Uani 1 d .
N3 N 0.2213(2) 0.2560(2) 0.30095(11) 0.0278(6) Uani 1 d .
C1 C 0.5846(4) 0.4714(4) 0.1196(2) 0.0604(11) Uani 1 d .
H1A H 0.5365 0.5056 0.0866 0.091 Uiso 1 calc R
H1B H 0.6222 0.4027 0.0994 0.091 Uiso 1 calc R
H1C H 0.6645 0.5410 0.1485 0.091 Uiso 1 calc R
C2 C 0.4775(3) 0.4173(3) 0.15705(16) 0.0338(7) Uani 1 d .
C3 C 0.5307(3) 0.3652(3) 0.21163(15) 0.0312(7) Uani 1 d .
C4 C 0.6738(3) 0.3645(3) 0.22938(17) 0.0421(9) Uani 1 d .
H4 H 0.7429 0.3977 0.2064 0.050 Uiso 1 calc R
C5 C 0.7145(4) 0.3144(4) 0.28127(19) 0.0493(10) Uani 1 d .
H5 H 0.8112 0.3118 0.2937 0.059 Uiso 1 calc R
C6 C 0.6118(4) 0.2686(4) 0.31438(18) 0.0466(9) Uani 1 d .
H6 H 0.6379 0.2342 0.3498 0.056 Uiso 1 calc R
C7 C 0.4692(3) 0.2731(3) 0.29564(15) 0.0313(7) Uani 1 d .
C8 C 0.3515(3) 0.2250(3) 0.33064(15) 0.0331(7) Uani 1 d .
C9 C 0.3316(4) 0.0773(4) 0.3233(2) 0.0539(10) Uani 1 d .
H9A H 0.2569 0.0428 0.3453 0.081 Uiso 1 calc R
H9B H 0.4230 0.0634 0.3421 0.081 Uiso 1 calc R
H9C H 0.3024 0.0330 0.2779 0.081 Uiso 1 calc R
C61 C 0.4094(4) 0.2903(4) 0.40229(17) 0.0524(10) Uani 1 d .
H61A H 0.4419 0.3842 0.4081 0.079 Uiso 1 calc R
H61B H 0.4907 0.2597 0.4190 0.079 Uiso 1 calc R
H61C H 0.3325 0.2685 0.4253 0.079 Uiso 1 calc R
C10 C 0.2845(3) 0.4690(3) 0.09693(16) 0.0321(7) Uani 1 d .
C11 C 0.2683(4) 0.5945(3) 0.11564(18) 0.0405(8) Uani 1 d .
C12 C 0.2127(4) 0.6488(4) 0.0671(2) 0.0500(10) Uani 1 d .
H12 H 0.2028 0.7336 0.0785 0.060 Uiso 1 calc R
C13 C 0.1724(4) 0.5834(4) 0.0038(2) 0.0521(10) Uani 1 d .
H13 H 0.1351 0.6225 -0.0278 0.063 Uiso 1 calc R
C14 C 0.1867(4) 0.4590(4) -0.01342(19) 0.0437(9) Uani 1 d .
H14 H 0.1574 0.4134 -0.0570 0.052 Uiso 1 calc R
C15 C 0.2433(3) 0.3996(3) 0.03209(16) 0.0341(7) Uani 1 d .
C16 C 0.3140(4) 0.6716(3) 0.18497(19) 0.0503(10) Uani 1 d .
H16 H 0.3269 0.6102 0.2124 0.060 Uiso 1 calc R
C17 C 0.4611(5) 0.7744(5) 0.1963(3) 0.0859(16) Uani 1 d .
H17A H 0.5332 0.7321 0.1840 0.129 Uiso 1 calc R
H17B H 0.4922 0.8194 0.2416 0.129 Uiso 1 calc R
H17C H 0.4510 0.8369 0.1705 0.129 Uiso 1 calc R
C18 C 0.1981(5) 0.7355(4) 0.2055(2) 0.0742(14) Uani 1 d .
H18A H 0.1934 0.8051 0.1838 0.111 Uiso 1 calc R
H18B H 0.2240 0.7711 0.2518 0.111 Uiso 1 calc R
H18C H 0.1038 0.6706 0.1939 0.111 Uiso 1 calc R
C19 C 0.2556(4) 0.2624(3) 0.01022(16) 0.0395(8) Uani 1 d .
H19 H 0.3030 0.2379 0.0483 0.047 Uiso 1 calc R
C20 C 0.3495(5) 0.2547(4) -0.04013(19) 0.0569(11) Uani 1 d .
H20A H 0.3010 0.2715 -0.0792 0.085 Uiso 1 calc R
H20B H 0.3634 0.1682 -0.0498 0.085 Uiso 1 calc R
H20C H 0.4436 0.3193 -0.0233 0.085 Uiso 1 calc R
C21 C 0.1042(5) 0.1666(4) -0.0161(2) 0.0625(11) Uani 1 d .
H21A H 0.0462 0.1736 0.0163 0.094 Uiso 1 calc R
H21B H 0.1128 0.0785 -0.0268 0.094 Uiso 1 calc R
H21C H 0.0572 0.1869 -0.0545 0.094 Uiso 1 calc R
C22 C 0.1100(3) 0.2504(3) 0.33731(14) 0.0291(7) Uani 1 d .
C23 C -0.0014(3) 0.1333(3) 0.33005(15) 0.0318(7) Uani 1 d .
C24 C -0.0987(3) 0.1298(4) 0.37101(16) 0.0393(8) Uani 1 d .
H24 H -0.1699 0.0510 0.3672 0.047 Uiso 1 calc R
C25 C -0.0935(4) 0.2377(4) 0.41661(16) 0.0440(9) Uani 1 d .
H25 H -0.1575 0.2322 0.4449 0.053 Uiso 1 calc R
C26 C 0.0061(4) 0.3539(4) 0.42053(16) 0.0430(9) Uani 1 d .
H26 H 0.0057 0.4290 0.4503 0.052 Uiso 1 calc R
C27 C 0.1078(3) 0.3640(3) 0.38173(15) 0.0359(8) Uani 1 d .
C28 C -0.0252(4) 0.0137(3) 0.27567(18) 0.0436(9) Uani 1 d .
H28 H 0.0632 0.0245 0.2575 0.052 Uiso 1 calc R
C29 C -0.1539(4) 0.0075(4) 0.2223(2) 0.0662(12) Uani 1 d .
H29A H -0.2414 -0.0005 0.2394 0.099 Uiso 1 calc R
H29B H -0.1687 -0.0676 0.1870 0.099 Uiso 1 calc R
H29C H -0.1331 0.0865 0.2068 0.099 Uiso 1 calc R
C30 C -0.0516(5) -0.1142(4) 0.2974(2) 0.0691(13) Uani 1 d .
H30A H 0.0315 -0.1101 0.3304 0.104 Uiso 1 calc R
H30B H -0.0644 -0.1862 0.2608 0.104 Uiso 1 calc R
H30C H -0.1387 -0.1274 0.3149 0.104 Uiso 1 calc R
C31 C 0.2087(4) 0.4979(3) 0.38732(18) 0.0473(9) Uani 1 d .
H31 H 0.2788 0.4877 0.3595 0.057 Uiso 1 calc R
C32 C 0.1234(5) 0.5875(4) 0.3639(2) 0.0732(13) Uani 1 d .
H32A H 0.0690 0.5474 0.3199 0.110 Uiso 1 calc R
H32B H 0.1907 0.6707 0.3654 0.110 Uiso 1 calc R
H32C H 0.0562 0.6013 0.3915 0.110 Uiso 1 calc R
C33 C 0.2963(5) 0.5641(4) 0.4568(2) 0.0717(13) Uani 1 d .
H33A H 0.3705 0.6420 0.4567 0.108 Uiso 1 calc R
H33B H 0.3425 0.5042 0.4739 0.108 Uiso 1 calc R
H33C H 0.2311 0.5878 0.4835 0.108 Uiso 1 calc R
C71 C 0.6574(17) 0.7529(11) 0.4001(7) 0.244(9) Uani 1 d D
C72 C 0.5690(11) 0.8337(14) 0.3967(6) 0.178(6) Uani 1 d D
H72 H 0.4879 0.8097 0.3619 0.213 Uiso 1 calc R
C73 C 0.5931(11) 0.9426(15) 0.4398(6) 0.204(7) Uani 1 d D
H73 H 0.5284 0.9939 0.4355 0.245 Uiso 1 calc R
C74 C 0.7251(14) 0.9892(9) 0.4976(5) 0.166(4) Uani 1 d D
H74 H 0.7464 1.0660 0.5303 0.199 Uiso 1 calc R
C75 C 0.7962(11) 0.9133(14) 0.4949(6) 0.217(7) Uani 1 d D
H75 H 0.8817 0.9411 0.5276 0.260 Uiso 1 calc R
C76 C 0.7803(10) 0.7925(13) 0.4539(5) 0.151(5) Uani 1 d D
H76 H 0.8445 0.7416 0.4608 0.181 Uiso 1 calc R
C77 C 0.6468(17) 0.6446(9) 0.3668(7) 0.309(11) Uani 1 d .
H77A H 0.6619 0.6524 0.3243 0.464 Uiso 1 calc R
H77B H 0.5504 0.5871 0.3628 0.464 Uiso 1 calc R
H77C H 0.7199 0.6088 0.3871 0.464 Uiso 1 calc R
C81 C 0.3196(15) -0.0751(17) -0.0080(15) 0.148(10) Uani 0.50 d P
C82 C 0.4262(9) -0.0061(6) 0.0382(4) 0.0838(18) Uani 1 d .
C83 C 0.5294(16) 0.0672(10) 0.0897(6) 0.080(3) Uani 0.50 d P
C84 C 0.6850(12) 0.1245(7) 0.0750(4) 0.132(4) Uani 1 d .
C85 C 0.5726(13) 0.0500(9) 0.0233(5) 0.070(3) Uani 0.50 d P

loop_
_atom_site_aniso_label
_atom_site_aniso_U_11
_atom_site_aniso_U_22
_atom_site_aniso_U_33
_atom_site_aniso_U_23
_atom_site_aniso_U_13
_atom_site_aniso_U_12
Al1 0.0234(5) 0.0341(5) 0.0284(5) 0.0047(4) 0.0045(4) 0.0084(4)
C41 0.0308(18) 0.061(2) 0.050(2) 0.0273(18) 0.0142(16) 0.0186(16)
C51 0.052(2) 0.040(2) 0.0293(18) 0.0055(15) 0.0132(16) 0.0031(16)
N1 0.0235(13) 0.0298(14) 0.0288(14) 0.0047(11) 0.0078(11) 0.0068(10)
N2 0.0280(14) 0.0269(14) 0.0340(15) 0.0067(11) 0.0087(12) 0.0089(11)
N3 0.0201(12) 0.0398(15) 0.0249(14) 0.0080(11) 0.0065(11) 0.0097(11)
C1 0.039(2) 0.086(3) 0.073(3) 0.047(2) 0.026(2) 0.018(2)
C2 0.0290(17) 0.0346(18) 0.0413(19) 0.0120(15) 0.0152(15) 0.0081(14)
C3 0.0255(16) 0.0327(17) 0.0349(18) 0.0056(14) 0.0100(14) 0.0069(13)
C4 0.0255(17) 0.057(2) 0.048(2) 0.0162(18) 0.0142(16) 0.0116(16)
C5 0.0249(18) 0.077(3) 0.055(2) 0.022(2) 0.0105(17) 0.0235(17)
C6 0.0337(19) 0.072(3) 0.046(2) 0.0260(19) 0.0114(17) 0.0261(18)
C7 0.0253(16) 0.0379(18) 0.0307(18) 0.0064(14) 0.0043(13) 0.0115(13)
C8 0.0271(16) 0.047(2) 0.0287(17) 0.0114(15) 0.0060(13) 0.0140(14)
C9 0.043(2) 0.057(2) 0.069(3) 0.031(2) 0.010(2) 0.0178(18)
C61 0.035(2) 0.092(3) 0.035(2) 0.018(2) 0.0084(16) 0.024(2)
C10 0.0271(16) 0.0320(17) 0.042(2) 0.0164(15) 0.0124(14) 0.0085(13)
C11 0.0355(19) 0.0324(19) 0.058(2) 0.0144(17) 0.0171(17) 0.0102(15)
C12 0.051(2) 0.043(2) 0.073(3) 0.029(2) 0.025(2) 0.0251(18)
C13 0.052(2) 0.057(2) 0.065(3) 0.036(2) 0.020(2) 0.0278(19)
C14 0.0380(19) 0.051(2) 0.048(2) 0.0210(18) 0.0121(17) 0.0155(17)
C15 0.0306(17) 0.0354(18) 0.040(2) 0.0153(15) 0.0131(15) 0.0089(14)
C16 0.057(2) 0.034(2) 0.060(3) 0.0066(18) 0.016(2) 0.0132(17)
C17 0.078(3) 0.071(3) 0.083(4) 0.001(3) 0.014(3) -0.012(3)
C18 0.098(4) 0.043(2) 0.091(4) 0.007(2) 0.036(3) 0.034(2)
C19 0.051(2) 0.0370(19) 0.0336(19) 0.0134(15) 0.0114(16) 0.0122(16)
C20 0.084(3) 0.049(2) 0.054(2) 0.0205(19) 0.033(2) 0.032(2)
C21 0.066(3) 0.043(2) 0.065(3) 0.013(2) 0.000(2) 0.0008(19)
C22 0.0239(15) 0.0419(19) 0.0233(16) 0.0076(14) 0.0053(13) 0.0123(14)
C23 0.0281(16) 0.0413(19) 0.0290(17) 0.0121(14) 0.0075(14) 0.0117(14)
C24 0.0290(17) 0.054(2) 0.042(2) 0.0209(17) 0.0131(15) 0.0134(15)
C25 0.0352(19) 0.072(3) 0.034(2) 0.0167(18) 0.0174(16) 0.0222(18)
C26 0.041(2) 0.056(2) 0.0326(19) -0.0005(16) 0.0112(16) 0.0228(18)
C27 0.0318(17) 0.046(2) 0.0281(17) 0.0037(15) 0.0039(14) 0.0131(15)
C28 0.0370(19) 0.039(2) 0.050(2) 0.0056(16) 0.0164(17) 0.0011(15)
C29 0.050(2) 0.071(3) 0.054(3) -0.004(2) 0.001(2) -0.005(2)
C30 0.083(3) 0.043(2) 0.091(4) 0.020(2) 0.048(3) 0.013(2)
C31 0.048(2) 0.042(2) 0.044(2) -0.0069(17) 0.0144(18) 0.0081(17)
C32 0.088(3) 0.046(3) 0.084(3) 0.009(2) 0.019(3) 0.021(2)
C33 0.067(3) 0.069(3) 0.055(3) -0.019(2) 0.010(2) 0.002(2)
C71 0.35(2) 0.168(11) 0.34(2) 0.152(14) 0.29(2) 0.100(15)
C72 0.158(9) 0.246(15) 0.235(14) 0.168(12) 0.145(10) 0.098(10)
C73 0.117(7) 0.39(2) 0.219(13) 0.252(15) 0.077(8) 0.120(11)
C74 0.246(13) 0.149(8) 0.164(9) 0.096(7) 0.140(10) 0.063(8)
C75 0.235(12) 0.287(17) 0.294(17) 0.225(16) 0.218(13) 0.150(13)
C76 0.121(7) 0.259(14) 0.157(9) 0.144(9) 0.081(6) 0.103(8)
C77 0.51(2) 0.070(6) 0.349(17) -0.005(8) 0.341(18) -0.037(9)
C81 0.052(7) 0.095(11) 0.34(3) 0.147(17) 0.039(13) 0.036(8)
C82 0.116(5) 0.080(4) 0.109(5) 0.057(4) 0.067(4) 0.071(4)
C83 0.125(10) 0.048(6) 0.075(7) 0.018(5) 0.014(7) 0.041(6)
C84 0.193(10) 0.075(4) 0.120(6) 0.023(4) -0.020(6) 0.059(5)
C85 0.107(9) 0.045(5) 0.068(7) 0.013(5) 0.015(6) 0.046(6)

loop_
_atom_type_symbol
_atom_type_description
_atom_type_scat_dispersion_real
_atom_type_scat_dispersion_imag
_atom_type_scat_source
C C 0.0033 0.0016 'International Tables Vol C Tables 4.2.6.8 and 6.1.1.4'
H H 0.0000 0.0000 'International Tables Vol C Tables 4.2.6.8 and 6.1.1.4'
N N 0.0061 0.0033 'International Tables Vol C Tables 4.2.6.8 and 6.1.1.4'
Al Al 0.0645 0.0514 'International Tables Vol C Tables 4.2.6.8 and 6.1.1.4'

loop_
_geom_angle_atom_site_label_1
_geom_angle_atom_site_label_2
_geom_angle_atom_site_label_3
_geom_angle
_geom_angle_site_symmetry_1
_geom_angle_site_symmetry_3
_geom_angle_publ_flag
N3 Al1 C41 106.63(13) . . y
N3 Al1 C51 114.07(14) . . y
C41 Al1 C51 114.25(17) . . y
N3 Al1 N1 81.14(10) . . y
C41 Al1 N1 138.63(14) . . y
C51 Al1 N1 97.82(13) . . y
C7 N1 C3 120.1(3) . . y
C7 N1 Al1 111.60(19) . . y
C3 N1 Al1 126.9(2) . . y
C2 N2 C10 119.2(3) . . y
C22 N3 C8 115.3(2) . . y
C22 N3 Al1 127.84(19) . . y
C8 N3 Al1 116.26(18) . . y
N2 C2 C3 116.1(3) . . y
N2 C2 C1 125.8(3) . . y
C3 C2 C1 118.1(3) . . y
N1 C3 C4 121.1(3) . . y
N1 C3 C2 115.9(3) . . y
C4 C3 C2 123.0(3) . . y
C3 C4 C5 119.2(3) . . y
C6 C5 C4 119.0(3) . . y
C5 C6 C7 120.0(3) . . y
N1 C7 C6 120.5(3) . . y
N1 C7 C8 117.1(3) . . y
C6 C7 C8 122.4(3) . . y
N3 C8 C7 106.6(2) . . y
N3 C8 C61 114.6(3) . . y
C7 C8 C61 107.7(3) . . y
N3 C8 C9 113.7(3) . . y
C7 C8 C9 107.0(3) . . y
C61 C8 C9 106.9(3) . . y
C15 C10 C11 121.2(3) . . y
C15 C10 N2 120.8(3) . . y
C11 C10 N2 118.0(3) . . y
C12 C11 C10 117.5(3) . . y
C12 C11 C16 120.5(3) . . y
C10 C11 C16 122.1(3) . . y
C13 C12 C11 122.3(3) . . y
C12 C13 C14 119.3(4) . . y
C13 C14 C15 121.5(4) . . y
C14 C15 C10 118.1(3) . . y
C14 C15 C19 119.1(3) . . y
C10 C15 C19 122.8(3) . . y
C11 C16 C17 110.3(3) . . y
C11 C16 C18 112.3(3) . . y
C17 C16 C18 110.7(3) . . y
C15 C19 C21 110.1(3) . . y
C15 C19 C20 111.6(3) . . y
C21 C19 C20 110.7(3) . . y
C23 C22 C27 118.1(3) . . y
C23 C22 N3 121.7(3) . . y
C27 C22 N3 120.2(3) . . y
C24 C23 C22 119.4(3) . . y
C24 C23 C28 118.5(3) . . y
C22 C23 C28 122.0(3) . . y
C25 C24 C23 121.8(3) . . y
C24 C25 C26 119.2(3) . . y
C25 C26 C27 121.9(3) . . y
C26 C27 C22 119.2(3) . . y
C26 C27 C31 118.0(3) . . y
C22 C27 C31 122.7(3) . . y
C23 C28 C30 113.6(3) . . y
C23 C28 C29 108.9(3) . . y
C30 C28 C29 110.1(3) . . y
C27 C31 C32 110.9(3) . . y
C27 C31 C33 112.7(3) . . y
C32 C31 C33 108.7(3) . . y
C77 C71 C72 131.4(19) . . y
C77 C71 C76 111.2(16) . . y
C72 C71 C76 117.2(10) . . y
C73 C72 C71 122.5(11) . . y
C72 C73 C74 121.7(9) . . y
C75 C74 C73 110.1(9) . . y
C74 C75 C76 134.1(11) . . y
C75 C76 C71 114.2(8) . . y
C85 C81 C82 66.7(10) 2_655 . y
C85 C81 C84 64.0(16) 2_655 2_655 y
C82 C81 C84 130.7(15) . 2_655 y
C81 C82 C85 51.5(11) . 2_655 y
C81 C82 C83 175.0(13) . . y
C85 C82 C83 133.4(10) 2_655 . y
C81 C82 C85 119.2(13) . . y
C85 C82 C85 68.1(8) 2_655 . y
C83 C82 C85 65.6(7) . . y
C82 C83 C85 62.7(7) . . y
C82 C83 C84 115.0(9) . . y
C85 C83 C84 52.3(6) . . y
C85 C84 C81 47.3(7) . 2_655 y
C85 C84 C83 62.3(8) . . y
C81 C84 C83 109.3(9) 2_655 . y
C81 C85 C82 61.8(16) 2_655 2_655 y
C81 C85 C84 68.7(17) 2_655 . y
C82 C85 C84 130.5(12) 2_655 . y
C81 C85 C82 170.7(14) 2_655 . y
C82 C85 C82 111.9(8) 2_655 . y
C84 C85 C82 117.2(10) . . y
C81 C85 C83 133.6(18) 2_655 . y
C82 C85 C83 163.0(11) 2_655 . y
C84 C85 C83 65.4(7) . . y
C82 C85 C83 51.8(7) . . y
C81 C85 C85 123(2) 2_655 2_655 y
C82 C85 C85 61.4(8) 2_655 2_655 y
C84 C85 C85 166.5(14) . 2_655 y
C82 C85 C85 50.5(8) . 2_655 y
C83 C85 C85 102.1(12) . 2_655 y

loop_
_geom_bond_atom_site_label_1
_geom_bond_atom_site_label_2
_geom_bond_distance
_geom_bond_site_symmetry_2
_geom_bond_publ_flag
Al1 N3 1.878(3) . y
Al1 C41 1.967(3) . y
Al1 C51 1.979(3) . y
Al1 N1 2.036(2) . y
N1 C7 1.331(4) . y
N1 C3 1.355(4) . y
N2 C2 1.283(4) . y
N2 C10 1.433(4) . y
N3 C22 1.431(4) . y
N3 C8 1.463(4) . y
C1 C2 1.497(5) . y
C2 C3 1.476(5) . y
C3 C4 1.379(4) . y
C4 C5 1.380(5) . y
C5 C6 1.371(5) . y
C6 C7 1.389(4) . y
C7 C8 1.513(4) . y
C8 C61 1.526(5) . y
C8 C9 1.544(5) . y
C10 C15 1.402(5) . y
C10 C11 1.402(4) . y
C11 C12 1.395(5) . y
C11 C16 1.508(5) . y
C12 C13 1.362(6) . y
C13 C14 1.380(5) . y
C14 C15 1.387(5) . y
C15 C19 1.516(4) . y
C16 C17 1.534(6) . y
C16 C18 1.537(5) . y
C19 C21 1.523(5) . y
C19 C20 1.532(5) . y
C22 C23 1.418(4) . y
C22 C27 1.421(4) . y
C23 C24 1.394(4) . y
C23 C28 1.521(5) . y
C24 C25 1.367(5) . y
C25 C26 1.370(5) . y
C26 C27 1.393(5) . y
C27 C31 1.515(5) . y
C28 C30 1.529(5) . y
C28 C29 1.534(5) . y
C31 C32 1.527(6) . y
C31 C33 1.541(5) . y
C71 C77 1.229(12) . y
C71 C72 1.371(12) . y
C71 C76 1.437(14) . y
C72 C73 1.304(12) . y
C73 C74 1.543(11) . y
C74 C75 1.195(10) . y
C75 C76 1.397(12) . y
C81 C85 1.134(18) 2_655 y
C81 C82 1.28(2) . y
C81 C84 1.44(3) 2_655 y
C82 C85 1.330(12) 2_655 y
C82 C83 1.338(12) . y
C82 C85 1.513(13) . y
C83 C85 1.550(16) . y
C83 C84 1.593(15) . y
C84 C85 1.387(13) . y
C84 C81 1.44(3) 2_655 y
C85 C81 1.134(18) 2_655 y
C85 C82 1.330(12) 2_655 y
C85 C85 1.60(2) 2_655 y
